data_2242502
loop_
_publ_author_name
'Vu Quoc, Trung'
'Nguyen Ngoc, Linh'
'Do Ba, Dai'
'Pham Chien, Thang'
'Nguyen Huy, Hung'
'Van Meervelt, Luc'

_publ_section_title
;
 Crystal structure and Hirshfield surface analysis of
 4-phenyl-3-(thiophen-3-yl-methyl)-1<i>H</i>-1,2,4-triazole-5(4<i>H</i>)-thione
;
_journal_coeditor_code ZP2029
_journal_issue 6
_journal_name_full 'Acta Crystallographica Section E'
_journal_page_first 812
_journal_page_last 815
_journal_paper_doi 10.1107/S2056989018007193
_journal_volume 74
_journal_year 2018
_chemical_formula_iupac 'C13 H11 N3 S2'
_chemical_formula_moiety 'C13 H11 N3 S2'
_chemical_formula_sum 'C13 H11 N3 S2'
_chemical_formula_weight 273.37
_chemical_name_systematic
;
4-Phenyl-3-(thiophen-3-yl-methyl)-1<i>H</i>-1,2,4-triazole-5(4<i>H</i>)-thione
;
_space_group_crystal_system monoclinic
_space_group_IT_number 14
_space_group_name_Hall '-P 2ybc'
_space_group_name_H-M_alt 'P 1 21/c 1'
_symmetry_space_group_name_Hall '-P 2ybc'
_symmetry_space_group_name_H-M 'P 1 21/c 1'
_atom_sites_solution_hydrogens geom
_atom_sites_solution_primary dual
_audit_creation_method
;
Olex2 1.2
(compiled 2017.08.10 svn.r3461 for OlexSys, GUI svn.r5381)
;
_cell_angle_alpha 90
_cell_angle_beta 116.383(3)
_cell_angle_gamma 90
_cell_formula_units_Z 4
_cell_length_a 8.8257(8)
_cell_length_b 16.0776(16)
_cell_length_c 9.7437(9)
_cell_measurement_reflns_used 9914
_cell_measurement_temperature 100.0
_cell_measurement_theta_max 28.337
_cell_measurement_theta_min 2.871
_cell_volume 1238.6(2)
_computing_cell_refinement
;
SAINT (Bruker, 2013)
;
_computing_data_collection
;
APEX2 (Bruker, 2014)
;
_computing_data_reduction
;
SAINT (Bruker, 2013)
;
_computing_molecular_graphics
;
<i>OLEX2</i> (Dolomanov <i>et al.</i>,  2009)
;
_computing_publication_material
;
<i>OLEX2</i> (Dolomanov <i>et al.</i>,  2009)
;
_computing_structure_refinement
;
SHELXL (Sheldrick, 2015b)
;
_computing_structure_solution
;
SHELXT (Sheldrick, 2015a)
;
_diffrn_ambient_temperature 100.0
_diffrn_measured_fraction_theta_full 0.999
_diffrn_measured_fraction_theta_max 0.996
_diffrn_measurement_device_type 'Bruker D8 Quest CMOS'
_diffrn_measurement_method '\f and \w scans'
_diffrn_radiation_type MoK\a
_diffrn_radiation_wavelength 0.71073
_diffrn_reflns_av_R_equivalents 0.0381
_diffrn_reflns_limit_h_max 11
_diffrn_reflns_limit_h_min -11
_diffrn_reflns_limit_k_max 21
_diffrn_reflns_limit_k_min -21
_diffrn_reflns_limit_l_max 12
_diffrn_reflns_limit_l_min -12
_diffrn_reflns_number 20908
_diffrn_reflns_theta_full 25.242
_diffrn_reflns_theta_max 28.346
_diffrn_reflns_theta_min 2.871
_exptl_absorpt_coefficient_mu 0.413
_exptl_absorpt_correction_T_max 0.7457
_exptl_absorpt_correction_T_min 0.6998
_exptl_absorpt_correction_type multi-scan
_exptl_absorpt_process_details
;
(SADABS; Bruker, 2014)
;
_exptl_crystal_colour yellow
_exptl_crystal_density_diffrn 1.466
_exptl_crystal_description block
_exptl_crystal_F_000 568
_exptl_crystal_size_max 0.308
_exptl_crystal_size_mid 0.212
_exptl_crystal_size_min 0.093
_refine_diff_density_max 0.587
_refine_diff_density_min -0.382
_refine_ls_extinction_method none
_refine_ls_goodness_of_fit_ref 1.063
_refine_ls_hydrogen_treatment constr
_refine_ls_matrix_type full
_refine_ls_number_parameters 163
_refine_ls_number_reflns 3082
_refine_ls_number_restraints 0
_refine_ls_restrained_S_all 1.063
_refine_ls_R_factor_all 0.0419
_refine_ls_R_factor_gt 0.0346
_refine_ls_shift/su_max 0.001
_refine_ls_shift/su_mean 0.000
_refine_ls_structure_factor_coef Fsqd
_refine_ls_weighting_details 'w=1/[\s^2^(Fo^2^)+(0.0467P)^2^+1.0177P] where P=(Fo^2^+2Fc^2^)/3'
_refine_ls_weighting_scheme calc
_refine_ls_wR_factor_gt 0.0931
_refine_ls_wR_factor_ref 0.0972
_reflns_number_gt 2697
_reflns_number_total 3082
_reflns_threshold_expression 'I > 2\s(I)'
_cod_data_source_file zp2029sup1.cif
_cod_data_source_block I
_cod_database_code 2242502
_shelx_space_group_comment
;
The symmetry employed for this shelxl refinement is uniquely defined
by the following loop, which should always be used as a source of
symmetry information in preference to the above space-group names.
They are only intended as comments.
;
_shelx_estimated_absorpt_t_min 0.883
_shelx_estimated_absorpt_t_max 0.963

loop_
_space_group_symop_operation_xyz
'x, y, z'
'-x, y+1/2, -z+1/2'
'-x, -y, -z'
'x, -y-1/2, z-1/2'

loop_
_atom_site_type_symbol
_atom_site_label
_atom_site_fract_x
_atom_site_fract_y
_atom_site_fract_z
_atom_site_U_iso_or_equiv
_atom_site_adp_type
_atom_site_calc_flag
_atom_site_occupancy
S S1 0.24329(5) 0.74179(3) 0.05131(5) 0.01795(11) Uani d 1
C C2 0.40447(19) 0.69570(10) 0.19985(17) 0.0138(3) Uani d 1
N N3 0.54765(16) 0.65826(8) 0.20563(14) 0.0132(3) Uani d 1
C C4 0.64077(19) 0.62860(10) 0.35345(17) 0.0141(3) Uani d 1
N N5 0.56488(17) 0.64436(8) 0.43857(15) 0.0158(3) Uani d 1
N N6 0.42054(16) 0.68568(8) 0.34200(15) 0.0151(3) Uani d 1
H H6 0.345269 0.703954 0.371018 0.018 Uiso calc 1
C C7 0.59244(19) 0.64996(9) 0.08099(17) 0.0130(3) Uani d 1
C C8 0.4894(2) 0.60295(10) -0.04588(18) 0.0184(3) Uani d 1
H H8 0.390920 0.576602 -0.050509 0.022 Uiso calc 1
C C9 0.5328(2) 0.59507(11) -0.16594(19) 0.0235(4) Uani d 1
H H9 0.462216 0.563899 -0.254176 0.028 Uiso calc 1
C C10 0.6780(2) 0.63219(11) -0.1584(2) 0.0225(4) Uani d 1
H H10 0.707029 0.626318 -0.240840 0.027 Uiso calc 1
C C11 0.7808(2) 0.67794(11) -0.02992(19) 0.0201(3) Uani d 1
H H11 0.881215 0.702779 -0.023979 0.024 Uiso calc 1
C C12 0.7379(2) 0.68777(10) 0.09068(18) 0.0163(3) Uani d 1
H H12 0.807211 0.719883 0.178022 0.020 Uiso calc 1
C C13 0.8089(2) 0.58721(11) 0.40650(18) 0.0183(3) Uani d 1
H H13A 0.891635 0.627925 0.403638 0.022 Uiso calc 1
H H13B 0.799421 0.541364 0.335289 0.022 Uiso calc 1
C C14 0.87343(19) 0.55283(10) 0.56653(18) 0.0154(3) Uani d 1
C C15 1.0020(2) 0.58833(10) 0.69147(18) 0.0174(3) Uani d 1
H H15 1.058440 0.638022 0.687921 0.021 Uiso calc 1
S S16 1.04926(5) 0.53259(3) 0.85492(5) 0.02086(12) Uani d 1
C C17 0.89607(19) 0.45897(10) 0.76090(17) 0.0150(3) Uani d 1
H H17 0.872539 0.412045 0.807510 0.018 Uiso calc 1
C C18 0.8116(2) 0.47912(11) 0.60493(19) 0.0196(3) Uani d 1
H H18 0.721852 0.446760 0.532024 0.024 Uiso calc 1

loop_
_atom_site_aniso_label
_atom_site_aniso_U_11
_atom_site_aniso_U_22
_atom_site_aniso_U_33
_atom_site_aniso_U_12
_atom_site_aniso_U_13
_atom_site_aniso_U_23
S1 0.01244(19) 0.0249(2) 0.0173(2) 0.00407(14) 0.00726(15) 0.00491(15)
C2 0.0135(7) 0.0139(7) 0.0161(7) -0.0021(5) 0.0084(6) -0.0012(5)
N3 0.0134(6) 0.0155(6) 0.0117(6) 0.0015(5) 0.0066(5) 0.0012(5)
C4 0.0159(7) 0.0148(7) 0.0115(7) -0.0002(5) 0.0061(6) 0.0009(5)
N5 0.0159(6) 0.0175(6) 0.0146(6) 0.0017(5) 0.0073(5) 0.0016(5)
N6 0.0147(6) 0.0178(6) 0.0154(6) 0.0019(5) 0.0091(5) 0.0001(5)
C7 0.0141(7) 0.0147(7) 0.0120(6) 0.0038(5) 0.0073(5) 0.0024(5)
C8 0.0163(7) 0.0208(8) 0.0164(7) 0.0002(6) 0.0058(6) -0.0006(6)
C9 0.0274(9) 0.0267(9) 0.0145(7) 0.0019(7) 0.0075(7) -0.0030(6)
C10 0.0284(9) 0.0267(9) 0.0176(8) 0.0108(7) 0.0150(7) 0.0061(7)
C11 0.0185(7) 0.0235(8) 0.0226(8) 0.0049(6) 0.0132(7) 0.0083(6)
C12 0.0154(7) 0.0182(8) 0.0151(7) 0.0013(6) 0.0067(6) 0.0021(6)
C13 0.0184(7) 0.0238(8) 0.0143(7) 0.0070(6) 0.0087(6) 0.0053(6)
C14 0.0157(7) 0.0178(7) 0.0137(7) 0.0046(6) 0.0073(6) 0.0028(6)
C15 0.0179(7) 0.0183(8) 0.0165(7) 0.0007(6) 0.0080(6) 0.0023(6)
S16 0.0193(2) 0.0267(2) 0.0146(2) -0.00099(16) 0.00573(16) 0.00087(15)
C17 0.0129(7) 0.0168(7) 0.0132(7) -0.0010(5) 0.0038(6) -0.0004(5)
C18 0.0194(8) 0.0213(8) 0.0159(7) -0.0015(6) 0.0058(6) 0.0007(6)

loop_
_atom_type_symbol
_atom_type_description
_atom_type_scat_dispersion_real
_atom_type_scat_dispersion_imag
_atom_type_scat_source
C C 0.0033 0.0016 'International Tables Vol C Tables 4.2.6.8 and 6.1.1.4'
H H 0.0000 0.0000 'International Tables Vol C Tables 4.2.6.8 and 6.1.1.4'
N N 0.0061 0.0033 'International Tables Vol C Tables 4.2.6.8 and 6.1.1.4'
S S 0.1246 0.1234 'International Tables Vol C Tables 4.2.6.8 and 6.1.1.4'

loop_
_geom_angle_atom_site_label_1
_geom_angle_atom_site_label_2
_geom_angle_atom_site_label_3
_geom_angle
N3 C2 S1 129.51(12)
N6 C2 S1 127.09(12)
N6 C2 N3 103.39(13)
C2 N3 C4 107.58(13)
C2 N3 C7 126.59(13)
C4 N3 C7 125.83(13)
N3 C4 C13 123.47(14)
N5 C4 N3 111.06(14)
N5 C4 C13 125.43(14)
C4 N5 N6 103.95(12)
C2 N6 N5 114.02(13)
C2 N6 H6 123.0
N5 N6 H6 123.0
C8 C7 N3 118.99(14)
C12 C7 N3 119.67(14)
C12 C7 C8 121.33(15)
C7 C8 H8 120.6
C7 C8 C9 118.88(16)
C9 C8 H8 120.6
C8 C9 H9 119.6
C10 C9 C8 120.70(16)
C10 C9 H9 119.6
C9 C10 H10 120.2
C9 C10 C11 119.68(16)
C11 C10 H10 120.2
C10 C11 H11 119.8
C10 C11 C12 120.48(16)
C12 C11 H11 119.8
C7 C12 C11 118.91(15)
C7 C12 H12 120.5
C11 C12 H12 120.5
C4 C13 H13A 109.1
C4 C13 H13B 109.1
C4 C13 C14 112.45(13)
H13A C13 H13B 107.8
C14 C13 H13A 109.1
C14 C13 H13B 109.1
C15 C14 C13 123.41(15)
C15 C14 C18 112.18(14)
C18 C14 C13 124.39(15)
C14 C15 H15 124.1
C14 C15 S16 111.90(12)
S16 C15 H15 124.1
C15 S16 C17 93.21(8)
S16 C17 H17 125.3
C18 C17 S16 109.37(12)
C18 C17 H17 125.3
C14 C18 H18 123.3
C17 C18 C14 113.35(14)
C17 C18 H18 123.3

loop_
_geom_bond_atom_site_label_1
_geom_bond_atom_site_label_2
_geom_bond_distance
S1 C2 1.6845(16)
C2 N3 1.378(2)
C2 N6 1.338(2)
N3 C4 1.3876(19)
N3 C7 1.4407(19)
C4 N5 1.302(2)
C4 C13 1.494(2)
N5 N6 1.3727(18)
N6 H6 0.8800
C7 C8 1.388(2)
C7 C12 1.385(2)
C8 H8 0.9500
C8 C9 1.389(2)
C9 H9 0.9500
C9 C10 1.386(3)
C10 H10 0.9500
C10 C11 1.386(3)
C11 H11 0.9500
C11 C12 1.395(2)
C12 H12 0.9500
C13 H13A 0.9900
C13 H13B 0.9900
C13 C14 1.507(2)
C14 C15 1.367(2)
C14 C18 1.423(2)
C15 H15 0.9500
C15 S16 1.7098(16)
S16 C17 1.7226(16)
C17 H17 0.9500
C17 C18 1.401(2)
C18 H18 0.9500

loop_
_geom_hbond_atom_site_label_D
_geom_hbond_atom_site_label_H
_geom_hbond_atom_site_label_A
_geom_hbond_site_symmetry_D
_geom_hbond_site_symmetry_H
_geom_hbond_site_symmetry_A
_geom_hbond_distance_DH
_geom_hbond_distance_HA
_geom_hbond_distance_DA
_geom_hbond_angle_DHA
_geom_hbond_publ_flag
N6 H6 S1 1_555 1_555 4_576 0.88 2.46 3.2866(16) 156 yes
C8 H8 S16 1_555 1_555 1_454 0.95 2.82 3.737(2) 162 yes
C10 H10 Cg1 1_555 1_555 1_554 0.95 2.83 3.566(2) 135 yes
C13 H13B Cg1 1_555 1_555 3_766 0.99 2.76 3.409(2) 123 yes

loop_
_geom_torsion_atom_site_label_1
_geom_torsion_atom_site_label_2
_geom_torsion_atom_site_label_3
_geom_torsion_atom_site_label_4
_geom_torsion
S1 C2 N3 C4 -179.20(12)
S1 C2 N3 C7 -0.1(2)
S1 C2 N6 N5 178.97(11)
C2 N3 C4 N5 0.55(18)
C2 N3 C4 C13 -177.23(15)
C2 N3 C7 C8 -63.5(2)
C2 N3 C7 C12 117.40(17)
N3 C2 N6 N5 0.10(17)
N3 C4 N5 N6 -0.46(17)
N3 C4 C13 C14 -173.79(14)
N3 C7 C8 C9 179.97(15)
N3 C7 C12 C11 178.94(14)
C4 N3 C7 C8 115.47(17)
C4 N3 C7 C12 -63.6(2)
C4 N5 N6 C2 0.22(18)
C4 C13 C14 C15 -106.27(18)
C4 C13 C14 C18 75.4(2)
N5 C4 C13 C14 8.8(2)
N6 C2 N3 C4 -0.37(16)
N6 C2 N3 C7 178.76(14)
C7 N3 C4 N5 -178.60(14)
C7 N3 C4 C13 3.6(2)
C7 C8 C9 C10 1.1(3)
C8 C7 C12 C11 -0.1(2)
C8 C9 C10 C11 -0.2(3)
C9 C10 C11 C12 -0.9(3)
C10 C11 C12 C7 1.0(2)
C12 C7 C8 C9 -1.0(2)
C13 C4 N5 N6 177.26(15)
C13 C14 C15 S16 -178.12(12)
C13 C14 C18 C17 178.09(15)
C14 C15 S16 C17 -0.21(13)
C15 C14 C18 C17 -0.4(2)
C15 S16 C17 C18 -0.01(13)
S16 C17 C18 C14 0.22(18)
C18 C14 C15 S16 0.37(18)

_cod_database_fobs_code 2242502
